data_2017712
loop_
_publ_author_name
'Smith, Graham'
'Wermuth, Urs D.'

_publ_section_title
;
 Low-dimensional hydrogen-bonded structures in the 1:1 and 1:2
 proton-transfer compounds of 4,5-dichlorophthalic acid with the
 aliphatic Lewis bases triethylamine, diethylamine, <i>n</i>-butylamine
 and piperidine
;
_journal_coeditor_code GD3347
_journal_issue 7
_journal_name_full 'Acta Crystallographica Section C'
_journal_page_first o374
_journal_page_last o380
_journal_paper_doi 10.1107/S0108270110022328
_journal_volume 66
_journal_year 2010
_chemical_formula_iupac '2C5 H12 N +, C8 H2 Cl2 O4 2-, H2 O'
_chemical_formula_moiety '2(C5 H12 N +), C8 H2 Cl2 O4 2-, H2 O'
_chemical_formula_sum 'C18 H28 Cl2 N2 O5'
_chemical_formula_weight 423.32
_chemical_melting_point 405
_chemical_name_common 'piperidinium 4,5-dichlorophthalate monohydrate'
_chemical_name_systematic
;
bis(piperidinium) 4,5-dichlorobenzene-1,2-dicarboxylate monohydrate
;
_space_group_IT_number 14
_symmetry_cell_setting monoclinic
_symmetry_space_group_name_Hall '-P 2ybc'
_symmetry_space_group_name_H-M 'P 1 21/c 1'
_atom_sites_solution_hydrogens geom
_atom_sites_solution_primary direct
_atom_sites_solution_secondary difmap
_audit_creation_method SHELXL97
_cell_angle_alpha 90.00
_cell_angle_beta 99.903(7)
_cell_angle_gamma 90.00
_cell_formula_units_Z 4
_cell_length_a 13.8481(10)
_cell_length_b 10.5937(8)
_cell_length_c 14.6129(10)
_cell_measurement_reflns_used 6842
_cell_measurement_temperature 200(2)
_cell_measurement_theta_max 28.76
_cell_measurement_theta_min 3.40
_cell_volume 2111.8(3)
_computing_cell_refinement '<i>CrysAlis PRO</i> (Oxford Diffraction, 2009)'
_computing_data_collection '<i>CrysAlis PRO</i> (Oxford Diffraction, 2009)'
_computing_data_reduction '<i>CrysAlis PRO</i> (Oxford Diffraction, 2009)'
_computing_molecular_graphics '<i>PLATON</i> (Spek, 2009)'
_computing_publication_material '<i>PLATON</i> (Spek, 2009)'
_computing_structure_refinement '<i>SHELXL97</i> (Sheldrick, 2008) within <i>WinGX</i> (Farrugia, 1999)'
_computing_structure_solution '<i>SHELXS97</i> (Sheldrick, 2008)'
_diffrn_ambient_temperature 200(2)
_diffrn_detector_area_resol_mean 16.077
_diffrn_measured_fraction_theta_full 0.990
_diffrn_measured_fraction_theta_max 0.990
_diffrn_measurement_device_type 'Oxford Diffraction Gemini-S CCD-detector diffractometer'
_diffrn_measurement_method '\w scans'
_diffrn_radiation_monochromator graphite
_diffrn_radiation_source 'Enhance (Mo) X-ray source'
_diffrn_radiation_type MoK\a
_diffrn_radiation_wavelength 0.71073
_diffrn_reflns_av_R_equivalents 0.0569
_diffrn_reflns_av_sigmaI/netI 0.0374
_diffrn_reflns_limit_h_max 17
_diffrn_reflns_limit_h_min -17
_diffrn_reflns_limit_k_max 13
_diffrn_reflns_limit_k_min -13
_diffrn_reflns_limit_l_max 18
_diffrn_reflns_limit_l_min -18
_diffrn_reflns_number 26626
_diffrn_reflns_theta_full 27.50
_diffrn_reflns_theta_max 27.50
_diffrn_reflns_theta_min 3.42
_diffrn_standards_number 0
_exptl_absorpt_coefficient_mu 0.338
_exptl_absorpt_correction_T_max 0.980
_exptl_absorpt_correction_T_min 0.701
_exptl_absorpt_correction_type multi-scan
_exptl_absorpt_process_details '(<i>SADABS</i>; Sheldrick, 1996)'
_exptl_crystal_colour colourless
_exptl_crystal_density_diffrn 1.332
_exptl_crystal_density_method 'not measured'
_exptl_crystal_description plate
_exptl_crystal_F_000 896
_exptl_crystal_size_max 0.35
_exptl_crystal_size_mid 0.20
_exptl_crystal_size_min 0.18
_refine_diff_density_max 0.258
_refine_diff_density_min -0.290
_refine_ls_extinction_method none
_refine_ls_goodness_of_fit_ref 0.957
_refine_ls_hydrogen_treatment mixed
_refine_ls_matrix_type full
_refine_ls_number_parameters 268
_refine_ls_number_reflns 4805
_refine_ls_number_restraints 0
_refine_ls_restrained_S_all 0.957
_refine_ls_R_factor_all 0.0591
_refine_ls_R_factor_gt 0.0375
_refine_ls_shift/su_max 0.000
_refine_ls_shift/su_mean 0.000
_refine_ls_structure_factor_coef Fsqd
_refine_ls_weighting_details 'calc w=1/[\s^2^(Fo^2^)+(0.0644P)^2^] where P=(Fo^2^+2Fc^2^)/3'
_refine_ls_weighting_scheme calc
_refine_ls_wR_factor_gt 0.0954
_refine_ls_wR_factor_ref 0.1032
_reflns_number_gt 3570
_reflns_number_total 4805
_reflns_threshold_expression I>2\s(I)
_cod_data_source_file gd3347.cif
_cod_data_source_block IV
_cod_original_sg_symbol_H-M 'P 21/c'
_cod_database_code 2017712
_cod_database_fobs_code 2017712

loop_
_symmetry_equiv_pos_as_xyz
'x, y, z'
'-x, y+1/2, -z+1/2'
'-x, -y, -z'
'x, -y+1/2, z+1/2'

loop_
_atom_site_aniso_label
_atom_site_aniso_U_11
_atom_site_aniso_U_22
_atom_site_aniso_U_33
_atom_site_aniso_U_12
_atom_site_aniso_U_13
_atom_site_aniso_U_23
N1A 0.0213(6) 0.0236(6) 0.0299(7) -0.0011(5) 0.0052(5) 0.0039(5)
C2A 0.0371(9) 0.0404(9) 0.0275(8) 0.0061(7) 0.0125(7) 0.0033(7)
C3A 0.0399(10) 0.0512(10) 0.0245(8) 0.0100(8) 0.0024(7) 0.0046(7)
C4A 0.0330(9) 0.0295(8) 0.0462(10) 0.0073(7) 0.0091(8) 0.0095(7)
C5A 0.0378(9) 0.0297(8) 0.0379(9) 0.0027(7) 0.0117(7) -0.0075(7)
C6A 0.0375(9) 0.0314(8) 0.0307(8) -0.0028(7) 0.0025(7) -0.0055(7)
N1B 0.0287(7) 0.0250(6) 0.0233(6) -0.0024(5) 0.0022(5) 0.0025(5)
C2B 0.0396(9) 0.0299(8) 0.0311(8) 0.0024(7) 0.0102(7) -0.0005(7)
C3B 0.0607(12) 0.0288(9) 0.0369(9) -0.0078(8) 0.0078(8) -0.0084(7)
C4B 0.0457(11) 0.0503(11) 0.0469(11) -0.0139(9) -0.0094(9) -0.0086(9)
C5B 0.0278(9) 0.0525(11) 0.0531(11) -0.0037(8) 0.0021(8) -0.0069(9)
C6B 0.0323(8) 0.0286(8) 0.0302(8) 0.0032(6) 0.0026(7) -0.0034(6)
Cl4 0.0308(2) 0.0537(3) 0.0743(3) -0.0102(2) 0.0215(2) 0.0062(2)
Cl5 0.0289(2) 0.0503(3) 0.0797(4) 0.0127(2) 0.0138(2) 0.0071(2)
O11 0.0381(6) 0.0253(5) 0.0275(6) -0.0063(5) 0.0090(5) 0.0026(4)
O12 0.0322(6) 0.0507(7) 0.0315(6) -0.0181(5) -0.0007(5) -0.0057(5)
O21 0.0250(5) 0.0354(6) 0.0286(6) 0.0035(4) 0.0047(4) 0.0006(5)
O22 0.0364(6) 0.0337(6) 0.0352(6) 0.0048(5) 0.0001(5) 0.0126(5)
C1 0.0239(7) 0.0227(7) 0.0157(6) -0.0034(5) 0.0017(5) -0.0030(5)
C2 0.0216(7) 0.0237(7) 0.0164(6) -0.0028(5) -0.0001(5) -0.0020(5)
C3 0.0261(8) 0.0264(7) 0.0270(8) -0.0045(6) 0.0024(6) 0.0027(6)
C4 0.0228(7) 0.0349(8) 0.0347(8) -0.0079(6) 0.0074(6) -0.0007(7)
C5 0.0220(7) 0.0327(8) 0.0352(8) 0.0031(6) 0.0040(6) -0.0019(7)
C6 0.0281(8) 0.0232(7) 0.0283(8) -0.0003(6) 0.0014(6) 0.0004(6)
C11 0.0263(7) 0.0180(7) 0.0263(7) -0.0016(5) 0.0075(6) -0.0040(6)
C21 0.0222(7) 0.0209(7) 0.0240(7) -0.0040(5) -0.0019(6) -0.0029(6)
O1W 0.0325(6) 0.0351(7) 0.0400(7) -0.0093(5) -0.0061(6) 0.0099(5)

loop_
_atom_site_type_symbol
_atom_site_label
_atom_site_fract_x
_atom_site_fract_y
_atom_site_fract_z
_atom_site_U_iso_or_equiv
_atom_site_thermal_displace_type
_atom_site_calc_flag
_atom_site_refinement_flags
_atom_site_occupancy
N N1A 0.06019(10) 0.62705(12) 0.30611(8) 0.0248(4) Uani . . 1.000
C C2A 0.08561(12) 0.59975(16) 0.40785(10) 0.0342(5) Uani . . 1.000
C C3A 0.19204(12) 0.55895(17) 0.43278(11) 0.0389(5) Uani . . 1.000
C C4A 0.21235(12) 0.44461(15) 0.37525(11) 0.0360(5) Uani . . 1.000
C C5A 0.18615(12) 0.47509(15) 0.27239(11) 0.0345(5) Uani . . 1.000
C C6A 0.07982(12) 0.51771(15) 0.24770(11) 0.0336(5) Uani . . 1.000
N N1B -0.18744(9) 0.53788(12) 0.07825(9) 0.0259(4) Uani . . 1.000
C C2B -0.17157(12) 0.47472(15) -0.00943(11) 0.0331(5) Uani . . 1.000
C C3B -0.25761(14) 0.39003(16) -0.04612(12) 0.0422(6) Uani . . 1.000
C C4B -0.35296(14) 0.46454(18) -0.06222(13) 0.0497(6) Uani . . 1.000
C C5B -0.36718(13) 0.53043(18) 0.02755(13) 0.0450(6) Uani . . 1.000
C C6B -0.27991(11) 0.61271(14) 0.06581(11) 0.0307(5) Uani . . 1.000
Cl Cl4 0.54291(3) 1.11882(5) 0.10952(4) 0.0515(2) Uani . . 1.000
Cl Cl5 0.54725(3) 0.83387(4) 0.18411(4) 0.0524(2) Uani . . 1.000
O O11 0.18070(8) 0.83778(9) 0.29506(7) 0.0299(3) Uani . . 1.000
O O12 0.11586(8) 0.85918(11) 0.14445(8) 0.0389(4) Uani . . 1.000
O O21 0.13624(7) 1.13683(10) 0.22891(7) 0.0297(3) Uani . . 1.000
O O22 0.15811(8) 1.22425(10) 0.09345(7) 0.0358(3) Uani . . 1.000
C C1 0.27323(10) 0.94353(13) 0.19485(9) 0.0210(4) Uani . . 1.000
C C2 0.27163(10) 1.06951(13) 0.16393(9) 0.0210(4) Uani . . 1.000
C C3 0.35526(11) 1.12116(14) 0.13754(10) 0.0268(4) Uani . . 1.000
C C4 0.44021(11) 1.05035(15) 0.14302(11) 0.0305(4) Uani . . 1.000
C C5 0.44221(11) 0.92640(15) 0.17569(11) 0.0301(4) Uani . . 1.000
C C6 0.35922(11) 0.87368(14) 0.20170(10) 0.0269(4) Uani . . 1.000
C C11 0.18131(10) 0.87618(13) 0.21301(10) 0.0232(4) Uani . . 1.000
C C21 0.18026(10) 1.15032(12) 0.16064(10) 0.0231(4) Uani . . 1.000
O O1W -0.03247(9) 0.70087(11) 0.06512(9) 0.0373(4) Uani . . 1.000
H H11A -0.0042(15) 0.6453(17) 0.2911(12) 0.044(5) Uiso . . 1.000
H H12A 0.0983(13) 0.6934(18) 0.2940(12) 0.047(5) Uiso . . 1.000
H H21A 0.04250 0.53200 0.42450 0.0410 Uiso calc R 1.000
H H22A 0.07470 0.67630 0.44360 0.0410 Uiso calc R 1.000
H H31A 0.20710 0.53740 0.49960 0.0470 Uiso calc R 1.000
H H32A 0.23520 0.62960 0.42130 0.0470 Uiso calc R 1.000
H H41A 0.28250 0.42150 0.39070 0.0430 Uiso calc R 1.000
H H42A 0.17310 0.37180 0.39020 0.0430 Uiso calc R 1.000
H H51A 0.19630 0.39930 0.23550 0.0410 Uiso calc R 1.000
H H52A 0.22980 0.54270 0.25650 0.0410 Uiso calc R 1.000
H H61A 0.06540 0.54200 0.18130 0.0400 Uiso calc R 1.000
H H62A 0.03600 0.44680 0.25720 0.0400 Uiso calc R 1.000
H H11B -0.1854(13) 0.4805(16) 0.1236(12) 0.039(5) Uiso . . 1.000
H H12B -0.1311(14) 0.5936(17) 0.0945(12) 0.044(5) Uiso . . 1.000
H H21B -0.11070 0.42400 0.00270 0.0400 Uiso calc R 1.000
H H22B -0.16390 0.53940 -0.05660 0.0400 Uiso calc R 1.000
H H31B -0.26200 0.32150 -0.00100 0.0510 Uiso calc R 1.000
H H32B -0.24730 0.35100 -0.10520 0.0510 Uiso calc R 1.000
H H41B -0.40870 0.40680 -0.08300 0.0600 Uiso calc R 1.000
H H42B -0.35120 0.52820 -0.11150 0.0600 Uiso calc R 1.000
H H51B -0.42700 0.58320 0.01540 0.0540 Uiso calc R 1.000
H H52B -0.37650 0.46610 0.07440 0.0540 Uiso calc R 1.000
H H61B -0.27540 0.68360 0.02260 0.0370 Uiso calc R 1.000
H H62B -0.28900 0.64860 0.12630 0.0370 Uiso calc R 1.000
H H3 0.35400 1.20570 0.11560 0.0320 Uiso calc R 1.000
H H6 0.36120 0.78950 0.22430 0.0320 Uiso calc R 1.000
H H11W 0.0098(15) 0.749(2) 0.0907(14) 0.058(6) Uiso . . 1.000
H H12W -0.0602(15) 0.733(2) 0.0152(15) 0.062(7) Uiso . . 1.000

loop_
_atom_type_symbol
_atom_type_description
_atom_type_scat_dispersion_real
_atom_type_scat_dispersion_imag
_atom_type_scat_source
C C 0.0033 0.0016 'International Tables Vol C Tables 4.2.6.8 and 6.1.1.4'
H H 0.0000 0.0000 'International Tables Vol C Tables 4.2.6.8 and 6.1.1.4'
N N 0.0061 0.0033 'International Tables Vol C Tables 4.2.6.8 and 6.1.1.4'
O O 0.0106 0.0060 'International Tables Vol C Tables 4.2.6.8 and 6.1.1.4'
Cl Cl 0.1484 0.1585 'International Tables Vol C Tables 4.2.6.8 and 6.1.1.4'

loop_
_geom_angle_atom_site_label_1
_geom_angle_atom_site_label_2
_geom_angle_atom_site_label_3
_geom_angle_site_symmetry_1
_geom_angle_site_symmetry_2
_geom_angle_site_symmetry_3
_geom_angle
_geom_angle_publ_flag
H11W O1W H12W . . . 109(2) no
C2A N1A C6A . . . 112.57(12) no
C6A N1A H11A . . . 107.3(11) no
H11A N1A H12A . . . 111.6(16) no
C2A N1A H12A . . . 107.2(11) no
C2A N1A H11A . . . 109.7(11) no
C6A N1A H12A . . . 108.6(11) no
C2B N1B C6B . . . 112.55(12) no
C2B N1B H11B . . . 109.9(11) no
H11B N1B H12B . . . 108.0(15) no
C6B N1B H11B . . . 111.6(12) no
C6B N1B H12B . . . 110.0(11) no
C2B N1B H12B . . . 104.5(11) no
N1A C2A C3A . . . 110.25(13) no
C2A C3A C4A . . . 110.88(13) no
C3A C4A C5A . . . 109.92(13) no
C4A C5A C6A . . . 110.74(13) no
N1A C6A C5A . . . 111.02(13) no
H21A C2A H22A . . . 108.00 no
N1A C2A H21A . . . 110.00 no
C3A C2A H21A . . . 110.00 no
C3A C2A H22A . . . 110.00 no
N1A C2A H22A . . . 110.00 no
C2A C3A H32A . . . 109.00 no
C2A C3A H31A . . . 109.00 no
C4A C3A H32A . . . 109.00 no
C4A C3A H31A . . . 109.00 no
H31A C3A H32A . . . 108.00 no
H41A C4A H42A . . . 108.00 no
C3A C4A H42A . . . 110.00 no
C5A C4A H41A . . . 110.00 no
C5A C4A H42A . . . 110.00 no
C3A C4A H41A . . . 110.00 no
C4A C5A H52A . . . 110.00 no
C6A C5A H52A . . . 110.00 no
H51A C5A H52A . . . 108.00 no
C4A C5A H51A . . . 110.00 no
C6A C5A H51A . . . 109.00 no
N1A C6A H62A . . . 109.00 no
N1A C6A H61A . . . 109.00 no
C5A C6A H62A . . . 109.00 no
C5A C6A H61A . . . 109.00 no
H61A C6A H62A . . . 108.00 no
N1B C2B C3B . . . 110.24(13) no
C2B C3B C4B . . . 110.89(14) no
C3B C4B C5B . . . 109.92(15) no
C4B C5B C6B . . . 111.52(15) no
N1B C6B C5B . . . 110.65(13) no
N1B C2B H22B . . . 110.00 no
C3B C2B H21B . . . 110.00 no
N1B C2B H21B . . . 110.00 no
H21B C2B H22B . . . 108.00 no
C3B C2B H22B . . . 110.00 no
C2B C3B H32B . . . 109.00 no
C4B C3B H31B . . . 109.00 no
C2B C3B H31B . . . 109.00 no
H31B C3B H32B . . . 108.00 no
C4B C3B H32B . . . 109.00 no
C3B C4B H41B . . . 110.00 no
C5B C4B H41B . . . 110.00 no
C5B C4B H42B . . . 110.00 no
H41B C4B H42B . . . 108.00 no
C3B C4B H42B . . . 110.00 no
C4B C5B H52B . . . 109.00 no
C6B C5B H51B . . . 109.00 no
C4B C5B H51B . . . 109.00 no
H51B C5B H52B . . . 108.00 no
C6B C5B H52B . . . 109.00 no
N1B C6B H62B . . . 110.00 no
C5B C6B H61B . . . 110.00 no
C5B C6B H62B . . . 110.00 no
H61B C6B H62B . . . 108.00 no
N1B C6B H61B . . . 110.00 no
C2 C1 C6 . . . 119.57(13) no
C2 C1 C11 . . . 122.20(12) no
C6 C1 C11 . . . 118.00(12) no
C1 C2 C21 . . . 120.70(12) no
C3 C2 C21 . . . 119.76(12) no
C1 C2 C3 . . . 119.53(13) no
C2 C3 C4 . . . 120.59(14) no
Cl4 C4 C3 . . . 119.00(12) no
Cl4 C4 C5 . . . 121.28(12) no
C3 C4 C5 . . . 119.71(14) no
Cl5 C5 C6 . . . 118.37(12) no
C4 C5 C6 . . . 120.23(14) no
Cl5 C5 C4 . . . 121.41(12) no
C1 C6 C5 . . . 120.34(14) no
O11 C11 C1 . . . 117.21(12) no
O12 C11 C1 . . . 116.31(12) no
O11 C11 O12 . . . 126.39(14) no
O21 C21 C2 . . . 115.02(12) no
O22 C21 C2 . . . 117.83(12) no
O21 C21 O22 . . . 127.12(13) no
C2 C3 H3 . . . 120.00 no
C4 C3 H3 . . . 120.00 no
C1 C6 H6 . . . 120.00 no
C5 C6 H6 . . . 120.00 no

loop_
_geom_bond_atom_site_label_1
_geom_bond_atom_site_label_2
_geom_bond_site_symmetry_1
_geom_bond_site_symmetry_2
_geom_bond_distance
_geom_bond_publ_flag
Cl4 C4 . . 1.7401(16) no
Cl5 C5 . . 1.7408(16) no
O11 C11 . . 1.2675(18) no
O12 C11 . . 1.2431(18) no
O21 C21 . . 1.2635(17) no
O22 C21 . . 1.2522(17) no
O1W H11W . . 0.82(2) no
O1W H12W . . 0.84(2) no
N1A C6A . . 1.491(2) no
N1A C2A . . 1.4960(19) no
N1A H11A . . 0.90(2) no
N1A H12A . . 0.914(19) no
N1B C6B . . 1.490(2) no
N1B C2B . . 1.495(2) no
N1B H12B . . 0.975(19) no
N1B H11B . . 0.896(17) no
C2A C3A . . 1.519(2) no
C3A C4A . . 1.528(2) no
C4A C5A . . 1.519(2) no
C5A C6A . . 1.523(2) no
C2A H22A . . 0.9900 no
C2A H21A . . 0.9900 no
C3A H31A . . 0.9900 no
C3A H32A . . 0.9900 no
C4A H41A . . 0.9900 no
C4A H42A . . 0.9900 no
C5A H51A . . 0.9900 no
C5A H52A . . 0.9900 no
C6A H62A . . 0.9900 no
C6A H61A . . 0.9900 no
C2B C3B . . 1.514(2) no
C3B C4B . . 1.522(3) no
C4B C5B . . 1.528(3) no
C5B C6B . . 1.517(2) no
C2B H21B . . 0.9900 no
C2B H22B . . 0.9900 no
C3B H31B . . 0.9900 no
C3B H32B . . 0.9900 no
C4B H41B . . 0.9900 no
C4B H42B . . 0.9900 no
C5B H52B . . 0.9900 no
C5B H51B . . 0.9900 no
C6B H62B . . 0.9900 no
C6B H61B . . 0.9900 no
C1 C11 . . 1.522(2) no
C1 C2 . . 1.4080(19) no
C1 C6 . . 1.391(2) no
C2 C21 . . 1.522(2) no
C2 C3 . . 1.394(2) no
C3 C4 . . 1.386(2) no
C4 C5 . . 1.396(2) no
C5 C6 . . 1.388(2) no
C3 H3 . . 0.9500 no
C6 H6 . . 0.9500 no

loop_
_geom_hbond_atom_site_label_D
_geom_hbond_atom_site_label_H
_geom_hbond_atom_site_label_A
_geom_hbond_site_symmetry_A
_geom_hbond_distance_DH
_geom_hbond_distance_HA
_geom_hbond_distance_DA
_geom_hbond_angle_DHA
_geom_hbond_publ_flag
N1A H11A O21 2_545 0.90(2) 1.80(2) 2.6820(17) 164.0(17) yes
N1A H12A O11 . 0.914(19) 1.907(19) 2.8085(17) 168.4(16) yes
N1B H11B O11 2_545 0.896(17) 1.917(17) 2.8054(16) 170.7(16) yes
N1B H12B O1W . 0.975(19) 1.882(19) 2.7866(18) 153.1(15) yes
O1W H11W O12 . 0.82(2) 1.93(2) 2.7490(17) 176(2) yes
O1W H12W O22 3_575 0.84(2) 1.96(2) 2.7639(17) 162(2) yes

loop_
_geom_torsion_atom_site_label_1
_geom_torsion_atom_site_label_2
_geom_torsion_atom_site_label_3
_geom_torsion_atom_site_label_4
_geom_torsion_site_symmetry_1
_geom_torsion_site_symmetry_2
_geom_torsion_site_symmetry_3
_geom_torsion_site_symmetry_4
_geom_torsion
_geom_torsion_publ_flag
C6A N1A C2A C3A . . . . 56.24(17) no
C2A N1A C6A C5A . . . . -55.92(17) no
C6B N1B C2B C3B . . . . -57.31(16) no
C2B N1B C6B C5B . . . . 56.01(17) no
N1A C2A C3A C4A . . . . -56.58(17) no
C2A C3A C4A C5A . . . . 57.19(18) no
C3A C4A C5A C6A . . . . -56.35(17) no
C4A C5A C6A N1A . . . . 55.68(17) no
N1B C2B C3B C4B . . . . 57.22(18) no
C2B C3B C4B C5B . . . . -56.38(19) no
C3B C4B C5B C6B . . . . 55.2(2) no
C4B C5B C6B N1B . . . . -54.75(18) no
C6 C1 C2 C3 . . . . 2.2(2) no
C6 C1 C2 C21 . . . . -176.73(13) no
C11 C1 C2 C3 . . . . -172.11(13) no
C11 C1 C2 C21 . . . . 8.95(19) no
C2 C1 C6 C5 . . . . -1.9(2) no
C11 C1 C6 C5 . . . . 172.68(13) no
C2 C1 C11 O11 . . . . -118.74(15) no
C2 C1 C11 O12 . . . . 64.50(18) no
C6 C1 C11 O11 . . . . 66.86(17) no
C6 C1 C11 O12 . . . . -109.90(15) no
C1 C2 C3 C4 . . . . -1.1(2) no
C21 C2 C3 C4 . . . . 177.83(13) no
C1 C2 C21 O21 . . . . 40.40(18) no
C1 C2 C21 O22 . . . . -141.41(13) no
C3 C2 C21 O21 . . . . -138.54(13) no
C3 C2 C21 O22 . . . . 39.65(19) no
C2 C3 C4 Cl4 . . . . -179.89(11) no
C2 C3 C4 C5 . . . . -0.3(2) no
Cl4 C4 C5 Cl5 . . . . -0.3(2) no
Cl4 C4 C5 C6 . . . . -179.77(12) no
C3 C4 C5 Cl5 . . . . -179.84(12) no
C3 C4 C5 C6 . . . . 0.7(2) no
Cl5 C5 C6 C1 . . . . -179.07(11) no
C4 C5 C6 C1 . . . . 0.4(2) no

loop_
_cod_related_entry_id
_cod_related_entry_database
_cod_related_entry_code
1 ChemSpider 30654249
